data_7705021
loop_
_publ_author_name
'Machado, Jo\~ao Franco'
'Sequeira, Diogo'
'Marques, Fernanda'
'Piedade, M F\'atima M'
'Villa de Brito, Maria J.'
'Helena Garcia, M.'
'Fernandes, Alexandra R.'
'Morais, T\^ania S'

_publ_section_title
;
 New copper(I) complexes selective for prostate cancer cells.
;
_journal_issue 35
_journal_name_full 'Dalton transactions (Cambridge, England : 2003)'
_journal_page_first 12273
_journal_page_last 12286
_journal_paper_doi 10.1039/d0dt02157a
_journal_volume 49
_journal_year 2020
_chemical_formula_sum 'C43 H37 B Cu F4 N O P2'
_chemical_formula_weight 796.02
_space_group_crystal_system monoclinic
_space_group_IT_number 14
_space_group_name_Hall '-P 2yn'
_space_group_name_H-M_alt 'P 1 21/n 1'
_atom_sites_solution_hydrogens geom
_audit_creation_method SHELXL-2018/3
_audit_update_record
;
2020-06-17 deposited with the CCDC.	2020-08-04 downloaded from the CCDC.
;
_cell_angle_alpha 90
_cell_angle_beta 90.862(3)
_cell_angle_gamma 90
_cell_formula_units_Z 4
_cell_length_a 10.1481(6)
_cell_length_b 15.2715(8)
_cell_length_c 24.6619(13)
_cell_measurement_reflns_used 4738
_cell_measurement_temperature 150(2)
_cell_measurement_theta_max 25.40
_cell_measurement_theta_min 2.54
_cell_volume 3821.6(4)
_computing_cell_refinement 'Bruker SAINT'
_computing_data_collection 'Bruker APEX2'
_computing_data_reduction 'Bruker SAINT'
_computing_molecular_graphics Mercury
_computing_structure_refinement 'SHELXL-2018/3 (Sheldrick, 2018)'
_computing_structure_solution 'SHELXT 2014/4 (Sheldrick, 2014)'
_diffrn_ambient_temperature 150(2)
_diffrn_measured_fraction_theta_full 0.999
_diffrn_measured_fraction_theta_max 0.994
_diffrn_measurement_device_type 'Bruker APEX-II CCD'
_diffrn_measurement_method '\f and \w scans'
_diffrn_radiation_type MoK\a
_diffrn_radiation_wavelength 0.71073
_diffrn_reflns_av_R_equivalents 0.0656
_diffrn_reflns_av_unetI/netI 0.0720
_diffrn_reflns_Laue_measured_fraction_full 0.999
_diffrn_reflns_Laue_measured_fraction_max 0.994
_diffrn_reflns_limit_h_max 12
_diffrn_reflns_limit_h_min -12
_diffrn_reflns_limit_k_max 18
_diffrn_reflns_limit_k_min -18
_diffrn_reflns_limit_l_max 23
_diffrn_reflns_limit_l_min -30
_diffrn_reflns_number 29407
_diffrn_reflns_point_group_measured_fraction_full 0.999
_diffrn_reflns_point_group_measured_fraction_max 0.994
_diffrn_reflns_theta_full 25.242
_diffrn_reflns_theta_max 26.152
_diffrn_reflns_theta_min 2.159
_exptl_absorpt_coefficient_mu 0.710
_exptl_absorpt_correction_T_max 0.7453
_exptl_absorpt_correction_T_min 0.6843
_exptl_absorpt_correction_type multi-scan
_exptl_crystal_colour yellow
_exptl_crystal_density_diffrn 1.384
_exptl_crystal_description PLATE
_exptl_crystal_F_000 1640
_exptl_crystal_size_max 0.800
_exptl_crystal_size_mid 0.450
_exptl_crystal_size_min 0.200
_refine_diff_density_max 0.554
_refine_diff_density_min -0.458
_refine_diff_density_rms 0.073
_refine_ls_extinction_method none
_refine_ls_goodness_of_fit_ref 1.023
_refine_ls_hydrogen_treatment constr
_refine_ls_matrix_type full
_refine_ls_number_parameters 478
_refine_ls_number_reflns 7597
_refine_ls_number_restraints 0
_refine_ls_restrained_S_all 1.023
_refine_ls_R_factor_all 0.0759
_refine_ls_R_factor_gt 0.0442
_refine_ls_shift/su_max 0.001
_refine_ls_shift/su_mean 0.000
_refine_ls_structure_factor_coef Fsqd
_refine_ls_weighting_details 'w=1/[\s^2^(Fo^2^)+(0.0485P)^2^+0.6044P] where P=(Fo^2^+2Fc^2^)/3'
_refine_ls_weighting_scheme calc
_refine_ls_wR_factor_gt 0.0957
_refine_ls_wR_factor_ref 0.1072
_reflns_Friedel_coverage 0.000
_reflns_number_gt 5410
_reflns_number_total 7597
_reflns_threshold_expression 'I > 2\s(I)'
_cod_data_source_file d0dt02157a2.cif
_cod_data_source_block shelx_CCDC1
_cod_depositor_comments 'Adding full bibliography for 7705020--7705024.cif.'
_cod_original_sg_symbol_H-M 'P 21/n'
_cod_database_code 7705021
_shelx_shelxl_version_number 2018/3
_shelx_space_group_comment
;
The symmetry employed for this shelxl refinement is uniquely defined
by the following loop, which should always be used as a source of
symmetry information in preference to the above space-group names.
They are only intended as comments.
;
_shelx_estimated_absorpt_t_min 0.601
_shelx_estimated_absorpt_t_max 0.871

loop_
_space_group_symop_operation_xyz
'x, y, z'
'-x+1/2, y+1/2, -z+1/2'
'-x, -y, -z'
'x-1/2, -y-1/2, z-1/2'

loop_
_atom_site_label
_atom_site_type_symbol
_atom_site_fract_x
_atom_site_fract_y
_atom_site_fract_z
_atom_site_U_iso_or_equiv
_atom_site_adp_type
_atom_site_occupancy
_atom_site_site_symmetry_order
_atom_site_calc_flag
_atom_site_refinement_flags_posn
_atom_site_refinement_flags_adp
_atom_site_refinement_flags_occupancy
_atom_site_disorder_assembly
_atom_site_disorder_group
Cu1 Cu 0.40756(3) 0.29898(2) 0.61840(2) 0.01705(11) Uani 1 1 d . . . . .
P1 P 0.42356(7) 0.17918(4) 0.56885(3) 0.01491(17) Uani 1 1 d . . . . .
P2 P 0.34712(8) 0.32555(5) 0.70382(3) 0.01686(17) Uani 1 1 d . . . . .
F2 F -0.02949(18) 0.65111(12) 0.52216(7) 0.0359(5) Uani 1 1 d . . . . .
F1 F -0.04813(18) 0.75146(12) 0.45445(7) 0.0369(5) Uani 1 1 d . . . . .
O1 O 0.60210(19) 0.36655(12) 0.62103(7) 0.0225(5) Uani 1 1 d . . . . .
F4 F 0.1178(2) 0.76122(14) 0.51693(7) 0.0517(6) Uani 1 1 d . . . . .
F3 F 0.1187(2) 0.65506(14) 0.45452(7) 0.0546(6) Uani 1 1 d . . . . .
N1 N 0.3710(2) 0.41408(14) 0.57970(8) 0.0190(5) Uani 1 1 d . . . . .
C14 C 0.2959(3) 0.09640(17) 0.57489(10) 0.0158(6) Uani 1 1 d . . . . .
C5 C 0.4695(3) 0.47348(17) 0.57984(10) 0.0188(6) Uani 1 1 d . . . . .
C20 C 0.5732(3) 0.11834(18) 0.58538(10) 0.0177(6) Uani 1 1 d . . . . .
C19 C 0.2434(3) 0.08078(18) 0.62570(10) 0.0192(6) Uani 1 1 d . . . . .
H19 H 0.264828 0.118694 0.655076 0.023 Uiso 1 1 calc R U . . .
C32 C 0.4109(3) 0.43318(18) 0.72280(10) 0.0184(6) Uani 1 1 d . . . . .
C22 C 0.6863(3) -0.01370(19) 0.61139(11) 0.0244(7) Uani 1 1 d . . . . .
H22 H 0.684237 -0.074373 0.619830 0.029 Uiso 1 1 calc R U . . .
C21 C 0.5710(3) 0.02919(18) 0.59751(10) 0.0204(7) Uani 1 1 d . . . . .
H21 H 0.490023 -0.002050 0.596212 0.024 Uiso 1 1 calc R U . . .
C6 C 0.5962(3) 0.44171(19) 0.60376(11) 0.0210(7) Uani 1 1 d . . . . .
C15 C 0.2606(3) 0.04118(18) 0.53223(11) 0.0215(7) Uani 1 1 d . . . . .
H15 H 0.294874 0.051537 0.497175 0.026 Uiso 1 1 calc R U . . .
C17 C 0.1279(3) -0.04408(19) 0.59109(12) 0.0247(7) Uani 1 1 d . . . . .
H17 H 0.071644 -0.092809 0.596870 0.030 Uiso 1 1 calc R U . . .
C8 C 0.4297(3) 0.20039(17) 0.49580(10) 0.0173(6) Uani 1 1 d . . . . .
C38 C 0.1704(3) 0.33617(18) 0.71277(10) 0.0187(6) Uani 1 1 d . . . . .
C13 C 0.3175(3) 0.23588(18) 0.47139(11) 0.0220(7) Uani 1 1 d . . . . .
H13 H 0.241387 0.246436 0.492382 0.026 Uiso 1 1 calc R U . . .
C26 C 0.4064(3) 0.25308(18) 0.75730(11) 0.0215(7) Uani 1 1 d . . . . .
C9 C 0.5416(3) 0.18653(18) 0.46507(11) 0.0219(7) Uani 1 1 d . . . . .
H9 H 0.619061 0.162593 0.481298 0.026 Uiso 1 1 calc R U . . .
C23 C 0.8038(3) 0.0304(2) 0.61311(11) 0.0282(7) Uani 1 1 d . . . . .
H23 H 0.882670 0.000296 0.622703 0.034 Uiso 1 1 calc R U . . .
C33 C 0.5366(3) 0.4414(2) 0.74561(11) 0.0245(7) Uani 1 1 d . . . . .
H33 H 0.585209 0.390497 0.755403 0.029 Uiso 1 1 calc R U . . .
C18 C 0.1609(3) 0.01094(19) 0.63371(11) 0.0234(7) Uani 1 1 d . . . . .
H18 H 0.126374 0.000326 0.668687 0.028 Uiso 1 1 calc R U . . .
C12 C 0.3161(3) 0.25582(19) 0.41684(11) 0.0296(8) Uani 1 1 d . . . . .
H12 H 0.238627 0.279183 0.400266 0.036 Uiso 1 1 calc R U . . .
C16 C 0.1769(3) -0.02802(19) 0.54010(11) 0.0243(7) Uani 1 1 d . . . . .
H16 H 0.152676 -0.064838 0.510542 0.029 Uiso 1 1 calc R U . . .
C11 C 0.4271(4) 0.2419(2) 0.38624(11) 0.0309(8) Uani 1 1 d . . . . .
H11 H 0.425955 0.255684 0.348670 0.037 Uiso 1 1 calc R U . . .
C1 C 0.2538(3) 0.43761(19) 0.55964(11) 0.0257(7) Uani 1 1 d . . . . .
H1 H 0.184911 0.395502 0.558889 0.031 Uiso 1 1 calc R U . . .
C41 C -0.1018(3) 0.3538(2) 0.71983(13) 0.0338(8) Uani 1 1 d . . . . .
H41 H -0.194807 0.359047 0.722485 0.041 Uiso 1 1 calc R U . . .
C10 C 0.5387(3) 0.2082(2) 0.41005(11) 0.0300(8) Uani 1 1 d . . . . .
H10 H 0.615058 0.199487 0.388916 0.036 Uiso 1 1 calc R U . . .
C43 C 0.0869(3) 0.30554(18) 0.67178(11) 0.0221(7) Uani 1 1 d . . . . .
H43 H 0.123143 0.277284 0.641081 0.027 Uiso 1 1 calc R U . . .
C39 C 0.1142(3) 0.3765(2) 0.75757(11) 0.0274(7) Uani 1 1 d . . . . .
H39 H 0.169360 0.398576 0.785892 0.033 Uiso 1 1 calc R U . . .
C27 C 0.4776(3) 0.1795(2) 0.74325(12) 0.0316(8) Uani 1 1 d . . . . .
H27 H 0.497260 0.168768 0.706304 0.038 Uiso 1 1 calc R U . . .
C31 C 0.3823(3) 0.2678(2) 0.81213(11) 0.0312(8) Uani 1 1 d . . . . .
H31 H 0.335252 0.318675 0.822622 0.037 Uiso 1 1 calc R U . . .
C25 C 0.6928(3) 0.1629(2) 0.58794(11) 0.0247(7) Uani 1 1 d . . . . .
H25 H 0.695141 0.223978 0.580719 0.030 Uiso 1 1 calc R U . . .
C4 C 0.4510(3) 0.55721(19) 0.55998(11) 0.0284(7) Uani 1 1 d . . . . .
H4 H 0.521601 0.598050 0.560309 0.034 Uiso 1 1 calc R U . . .
C29 C 0.4939(3) 0.1364(2) 0.83672(13) 0.0379(9) Uani 1 1 d . . . . .
H29 H 0.522802 0.096127 0.863707 0.045 Uiso 1 1 calc R U . . .
C7 C 0.7131(3) 0.5006(2) 0.60832(13) 0.0313(8) Uani 1 1 d . . . . .
H7A H 0.691338 0.557783 0.592591 0.047 Uiso 1 1 calc R U . . .
H7B H 0.737893 0.507840 0.646615 0.047 Uiso 1 1 calc R U . . .
H7C H 0.786925 0.474739 0.588749 0.047 Uiso 1 1 calc R U . . .
C42 C -0.0481(3) 0.3157(2) 0.67510(12) 0.0295(7) Uani 1 1 d . . . . .
H42 H -0.103713 0.296082 0.646242 0.035 Uiso 1 1 calc R U . . .
C37 C 0.3414(3) 0.50859(19) 0.70873(11) 0.0282(7) Uani 1 1 d . . . . .
H37 H 0.256018 0.503882 0.692688 0.034 Uiso 1 1 calc R U . . .
C2 C 0.2279(3) 0.5206(2) 0.53983(12) 0.0329(8) Uani 1 1 d . . . . .
H2 H 0.142477 0.535708 0.526631 0.039 Uiso 1 1 calc R U . . .
C40 C -0.0211(3) 0.3848(2) 0.76113(12) 0.0332(8) Uani 1 1 d . . . . .
H40 H -0.058515 0.411774 0.792000 0.040 Uiso 1 1 calc R U . . .
C24 C 0.8080(3) 0.1191(2) 0.60087(12) 0.0292(7) Uani 1 1 d . . . . .
H24 H 0.889723 0.149451 0.601390 0.035 Uiso 1 1 calc R U . . .
C34 C 0.5911(4) 0.5238(2) 0.75409(12) 0.0352(9) Uani 1 1 d . . . . .
H34 H 0.677483 0.529229 0.769102 0.042 Uiso 1 1 calc R U . . .
C30 C 0.4255(4) 0.2099(2) 0.85123(12) 0.0374(9) Uani 1 1 d . . . . .
H30 H 0.407960 0.220811 0.888340 0.045 Uiso 1 1 calc R U . . .
C28 C 0.5206(4) 0.1211(2) 0.78316(14) 0.0445(10) Uani 1 1 d . . . . .
H28 H 0.568682 0.070362 0.773239 0.053 Uiso 1 1 calc R U . . .
C3 C 0.3286(4) 0.5808(2) 0.53966(13) 0.0357(8) Uani 1 1 d . . . . .
H3 H 0.314083 0.638069 0.525709 0.043 Uiso 1 1 calc R U . . .
C35 C 0.5198(4) 0.5977(2) 0.74072(12) 0.0397(10) Uani 1 1 d . . . . .
H35 H 0.556498 0.654036 0.747286 0.048 Uiso 1 1 calc R U . . .
C36 C 0.3960(4) 0.5905(2) 0.71796(12) 0.0377(9) Uani 1 1 d . . . . .
H36 H 0.347678 0.641671 0.708534 0.045 Uiso 1 1 calc R U . . .
B1 B 0.0397(4) 0.7054(2) 0.48722(13) 0.0267(8) Uani 1 1 d . . . . .

loop_
_atom_site_aniso_label
_atom_site_aniso_U_11
_atom_site_aniso_U_22
_atom_site_aniso_U_33
_atom_site_aniso_U_23
_atom_site_aniso_U_13
_atom_site_aniso_U_12
Cu1 0.0211(2) 0.01445(18) 0.01568(17) -0.00224(13) 0.00315(14) -0.00014(15)
P1 0.0169(4) 0.0144(4) 0.0135(3) -0.0012(3) 0.0040(3) -0.0004(3)
P2 0.0193(4) 0.0169(4) 0.0143(3) -0.0025(3) 0.0017(3) 0.0012(3)
F2 0.0345(12) 0.0394(11) 0.0338(10) 0.0112(8) -0.0027(9) -0.0079(9)
F1 0.0335(12) 0.0432(12) 0.0339(10) 0.0115(9) 0.0004(9) 0.0095(9)
O1 0.0198(12) 0.0210(11) 0.0268(10) -0.0012(9) 0.0037(9) 0.0001(9)
F4 0.0616(15) 0.0526(13) 0.0406(11) 0.0043(10) -0.0115(10) -0.0281(12)
F3 0.0674(16) 0.0624(14) 0.0342(11) 0.0047(10) 0.0093(11) 0.0349(12)
N1 0.0227(15) 0.0172(13) 0.0169(11) -0.0013(9) 0.0006(11) -0.0015(11)
C14 0.0147(15) 0.0140(14) 0.0187(13) 0.0010(11) 0.0028(12) 0.0021(12)
C5 0.0243(18) 0.0168(15) 0.0154(13) -0.0037(11) 0.0015(12) -0.0005(13)
C20 0.0216(17) 0.0185(15) 0.0133(13) -0.0034(11) 0.0035(12) 0.0002(12)
C19 0.0216(17) 0.0218(16) 0.0142(13) -0.0027(11) 0.0013(12) 0.0012(13)
C32 0.0234(17) 0.0199(15) 0.0122(13) -0.0049(11) 0.0059(12) -0.0011(13)
C22 0.0291(19) 0.0209(16) 0.0235(15) 0.0011(12) 0.0049(14) 0.0059(14)
C21 0.0216(17) 0.0206(16) 0.0191(14) -0.0004(12) 0.0049(13) -0.0020(13)
C6 0.0252(18) 0.0187(16) 0.0191(14) -0.0052(12) 0.0037(13) -0.0009(13)
C15 0.0257(18) 0.0234(16) 0.0155(13) -0.0049(12) 0.0042(13) -0.0032(13)
C17 0.0187(17) 0.0196(16) 0.0361(17) 0.0029(13) 0.0056(14) -0.0042(13)
C8 0.0233(17) 0.0118(14) 0.0171(13) -0.0028(11) 0.0057(12) -0.0039(12)
C38 0.0208(17) 0.0195(15) 0.0159(13) 0.0024(11) 0.0024(12) 0.0015(12)
C13 0.0259(18) 0.0167(15) 0.0234(15) -0.0005(12) 0.0040(13) 0.0008(13)
C26 0.0238(18) 0.0197(16) 0.0208(14) -0.0010(12) -0.0023(13) -0.0016(13)
C9 0.0246(18) 0.0194(16) 0.0218(14) -0.0023(12) 0.0081(13) -0.0023(13)
C23 0.0230(19) 0.0361(19) 0.0255(15) -0.0036(14) -0.0038(14) 0.0102(15)
C33 0.0262(19) 0.0273(17) 0.0201(14) -0.0044(12) 0.0068(14) -0.0039(14)
C18 0.0225(18) 0.0276(17) 0.0204(14) 0.0062(12) 0.0075(13) -0.0013(14)
C12 0.044(2) 0.0192(16) 0.0254(16) 0.0023(13) -0.0083(15) -0.0015(15)
C16 0.0264(19) 0.0224(16) 0.0243(15) -0.0050(12) 0.0013(14) -0.0007(14)
C11 0.054(2) 0.0229(17) 0.0161(15) 0.0004(12) 0.0035(16) -0.0084(16)
C1 0.0300(19) 0.0226(17) 0.0244(15) 0.0000(12) -0.0039(14) -0.0045(14)
C41 0.0209(19) 0.037(2) 0.044(2) 0.0086(16) 0.0065(16) 0.0040(15)
C10 0.041(2) 0.0268(17) 0.0223(15) -0.0024(13) 0.0167(15) -0.0050(16)
C43 0.0266(18) 0.0194(15) 0.0204(14) -0.0011(12) 0.0013(13) -0.0006(13)
C39 0.0278(19) 0.0347(19) 0.0198(15) -0.0022(13) 0.0022(14) 0.0045(15)
C27 0.039(2) 0.0275(18) 0.0277(16) -0.0043(13) -0.0040(15) 0.0113(15)
C31 0.038(2) 0.0323(18) 0.0229(15) 0.0014(13) 0.0009(15) 0.0096(16)
C25 0.0238(18) 0.0216(16) 0.0288(16) -0.0027(13) 0.0023(14) -0.0020(14)
C4 0.036(2) 0.0197(16) 0.0289(16) 0.0020(13) -0.0025(15) -0.0070(14)
C29 0.041(2) 0.034(2) 0.0392(19) 0.0126(15) -0.0138(17) 0.0052(17)
C7 0.030(2) 0.0286(18) 0.0353(17) 0.0005(14) 0.0003(15) -0.0062(15)
C42 0.0235(19) 0.0301(19) 0.0346(17) 0.0008(14) -0.0056(15) -0.0010(14)
C37 0.036(2) 0.0241(17) 0.0243(15) -0.0027(13) -0.0015(14) 0.0015(15)
C2 0.032(2) 0.0290(19) 0.0376(18) 0.0045(14) -0.0101(15) 0.0062(15)
C40 0.033(2) 0.043(2) 0.0237(16) 0.0027(14) 0.0106(15) 0.0109(16)
C24 0.0198(18) 0.0325(19) 0.0352(17) -0.0073(14) -0.0020(15) -0.0006(15)
C34 0.035(2) 0.046(2) 0.0248(16) -0.0102(15) 0.0067(15) -0.0163(18)
C30 0.044(2) 0.047(2) 0.0211(15) 0.0070(15) -0.0039(15) 0.0086(18)
C28 0.056(3) 0.032(2) 0.045(2) -0.0041(16) -0.0127(19) 0.0233(18)
C3 0.048(2) 0.0204(17) 0.0388(18) 0.0068(14) -0.0104(17) -0.0008(16)
C35 0.066(3) 0.0267(19) 0.0262(17) -0.0089(14) 0.0121(18) -0.0210(19)
C36 0.065(3) 0.0181(17) 0.0301(17) -0.0032(13) 0.0042(18) 0.0011(17)
B1 0.028(2) 0.030(2) 0.0222(16) 0.0021(15) -0.0010(16) 0.0032(17)

loop_
_atom_type_symbol
_atom_type_description
_atom_type_scat_dispersion_real
_atom_type_scat_dispersion_imag
_atom_type_scat_source
C C 0.0033 0.0016 'International Tables Vol C Tables 4.2.6.8 and 6.1.1.4'
H H 0.0000 0.0000 'International Tables Vol C Tables 4.2.6.8 and 6.1.1.4'
B B 0.0013 0.0007 'International Tables Vol C Tables 4.2.6.8 and 6.1.1.4'
N N 0.0061 0.0033 'International Tables Vol C Tables 4.2.6.8 and 6.1.1.4'
O O 0.0106 0.0060 'International Tables Vol C Tables 4.2.6.8 and 6.1.1.4'
F F 0.0171 0.0103 'International Tables Vol C Tables 4.2.6.8 and 6.1.1.4'
P P 0.1023 0.0942 'International Tables Vol C Tables 4.2.6.8 and 6.1.1.4'
Cu Cu 0.3201 1.2651 'International Tables Vol C Tables 4.2.6.8 and 6.1.1.4'

loop_
_geom_angle_atom_site_label_1
_geom_angle_atom_site_label_2
_geom_angle_atom_site_label_3
_geom_angle
_geom_angle_site_symmetry_1
_geom_angle_site_symmetry_3
_geom_angle_publ_flag
N1 Cu1 P1 118.13(6) . . ?
N1 Cu1 O1 76.62(9) . . ?
P1 Cu1 O1 109.12(5) . . ?
N1 Cu1 P2 103.56(6) . . ?
P1 Cu1 P2 133.97(3) . . ?
O1 Cu1 P2 98.26(5) . . ?
C14 P1 C20 102.69(13) . . ?
C14 P1 C8 103.80(12) . . ?
C20 P1 C8 105.64(12) . . ?
C14 P1 Cu1 118.20(9) . . ?
C20 P1 Cu1 111.53(9) . . ?
C8 P1 Cu1 113.68(9) . . ?
C38 P2 C26 106.41(13) . . ?
C38 P2 C32 103.60(13) . . ?
C26 P2 C32 104.48(13) . . ?
C38 P2 Cu1 114.53(9) . . ?
C26 P2 Cu1 118.68(9) . . ?
C32 P2 Cu1 107.66(8) . . ?
C6 O1 Cu1 112.67(19) . . ?
C1 N1 C5 118.5(2) . . ?
C1 N1 Cu1 124.4(2) . . ?
C5 N1 Cu1 116.7(2) . . ?
C19 C14 C15 118.7(2) . . ?
C19 C14 P1 118.5(2) . . ?
C15 C14 P1 122.4(2) . . ?
N1 C5 C4 121.6(3) . . ?
N1 C5 C6 114.7(2) . . ?
C4 C5 C6 123.7(3) . . ?
C25 C20 C21 119.0(3) . . ?
C25 C20 P1 119.0(2) . . ?
C21 C20 P1 122.0(2) . . ?
C18 C19 C14 120.4(3) . . ?
C18 C19 H19 119.8 . . ?
C14 C19 H19 119.8 . . ?
C33 C32 C37 118.9(3) . . ?
C33 C32 P2 120.3(2) . . ?
C37 C32 P2 120.3(2) . . ?
C23 C22 C21 120.6(3) . . ?
C23 C22 H22 119.7 . . ?
C21 C22 H22 119.7 . . ?
C22 C21 C20 120.0(3) . . ?
C22 C21 H21 120.0 . . ?
C20 C21 H21 120.0 . . ?
O1 C6 C7 120.3(3) . . ?
O1 C6 C5 118.7(3) . . ?
C7 C6 C5 121.0(3) . . ?
C16 C15 C14 120.9(2) . . ?
C16 C15 H15 119.6 . . ?
C14 C15 H15 119.6 . . ?
C16 C17 C18 119.8(3) . . ?
C16 C17 H17 120.1 . . ?
C18 C17 H17 120.1 . . ?
C9 C8 C13 119.6(2) . . ?
C9 C8 P1 123.3(2) . . ?
C13 C8 P1 117.0(2) . . ?
C43 C38 C39 118.2(3) . . ?
C43 C38 P2 118.2(2) . . ?
C39 C38 P2 123.5(2) . . ?
C12 C13 C8 120.3(3) . . ?
C12 C13 H13 119.8 . . ?
C8 C13 H13 119.8 . . ?
C27 C26 C31 118.2(3) . . ?
C27 C26 P2 118.8(2) . . ?
C31 C26 P2 123.0(2) . . ?
C8 C9 C10 119.2(3) . . ?
C8 C9 H9 120.4 . . ?
C10 C9 H9 120.4 . . ?
C22 C23 C24 120.2(3) . . ?
C22 C23 H23 119.9 . . ?
C24 C23 H23 119.9 . . ?
C34 C33 C32 120.2(3) . . ?
C34 C33 H33 119.9 . . ?
C32 C33 H33 119.9 . . ?
C19 C18 C17 120.3(2) . . ?
C19 C18 H18 119.9 . . ?
C17 C18 H18 119.9 . . ?
C13 C12 C11 120.1(3) . . ?
C13 C12 H12 119.9 . . ?
C11 C12 H12 119.9 . . ?
C15 C16 C17 119.9(3) . . ?
C15 C16 H16 120.1 . . ?
C17 C16 H16 120.1 . . ?
C10 C11 C12 120.0(3) . . ?
C10 C11 H11 120.0 . . ?
C12 C11 H11 120.0 . . ?
N1 C1 C2 122.9(3) . . ?
N1 C1 H1 118.5 . . ?
C2 C1 H1 118.5 . . ?
C42 C41 C40 120.1(3) . . ?
C42 C41 H41 120.0 . . ?
C40 C41 H41 120.0 . . ?
C11 C10 C9 120.8(3) . . ?
C11 C10 H10 119.6 . . ?
C9 C10 H10 119.6 . . ?
C42 C43 C38 120.9(3) . . ?
C42 C43 H43 119.6 . . ?
C38 C43 H43 119.6 . . ?
C40 C39 C38 120.6(3) . . ?
C40 C39 H39 119.7 . . ?
C38 C39 H39 119.7 . . ?
C26 C27 C28 120.2(3) . . ?
C26 C27 H27 119.9 . . ?
C28 C27 H27 119.9 . . ?
C30 C31 C26 121.1(3) . . ?
C30 C31 H31 119.4 . . ?
C26 C31 H31 119.4 . . ?
C24 C25 C20 120.6(3) . . ?
C24 C25 H25 119.7 . . ?
C20 C25 H25 119.7 . . ?
C3 C4 C5 119.2(3) . . ?
C3 C4 H4 120.4 . . ?
C5 C4 H4 120.4 . . ?
C30 C29 C28 120.0(3) . . ?
C30 C29 H29 120.0 . . ?
C28 C29 H29 120.0 . . ?
C6 C7 H7A 109.5 . . ?
C6 C7 H7B 109.5 . . ?
H7A C7 H7B 109.5 . . ?
C6 C7 H7C 109.5 . . ?
H7A C7 H7C 109.5 . . ?
H7B C7 H7C 109.5 . . ?
C41 C42 C43 120.2(3) . . ?
C41 C42 H42 119.9 . . ?
C43 C42 H42 119.9 . . ?
C36 C37 C32 120.4(3) . . ?
C36 C37 H37 119.8 . . ?
C32 C37 H37 119.8 . . ?
C3 C2 C1 118.5(3) . . ?
C3 C2 H2 120.7 . . ?
C1 C2 H2 120.7 . . ?
C41 C40 C39 120.1(3) . . ?
C41 C40 H40 120.0 . . ?
C39 C40 H40 120.0 . . ?
C25 C24 C23 119.6(3) . . ?
C25 C24 H24 120.2 . . ?
C23 C24 H24 120.2 . . ?
C35 C34 C33 120.0(3) . . ?
C35 C34 H34 120.0 . . ?
C33 C34 H34 120.0 . . ?
C29 C30 C31 120.1(3) . . ?
C29 C30 H30 120.0 . . ?
C31 C30 H30 120.0 . . ?
C29 C28 C27 120.4(3) . . ?
C29 C28 H28 119.8 . . ?
C27 C28 H28 119.8 . . ?
C2 C3 C4 119.3(3) . . ?
C2 C3 H3 120.4 . . ?
C4 C3 H3 120.4 . . ?
C36 C35 C34 120.4(3) . . ?
C36 C35 H35 119.8 . . ?
C34 C35 H35 119.8 . . ?
C35 C36 C37 120.1(3) . . ?
C35 C36 H36 120.0 . . ?
C37 C36 H36 120.0 . . ?
F4 B1 F3 108.8(3) . . ?
F4 B1 F1 111.0(3) . . ?
F3 B1 F1 108.4(2) . . ?
F4 B1 F2 109.4(2) . . ?
F3 B1 F2 109.5(3) . . ?
F1 B1 F2 109.7(3) . . ?

loop_
_geom_bond_atom_site_label_1
_geom_bond_atom_site_label_2
_geom_bond_distance
_geom_bond_site_symmetry_2
_geom_bond_publ_flag
Cu1 N1 2.032(2) . ?
Cu1 P1 2.2074(7) . ?
Cu1 O1 2.228(2) . ?
Cu1 P2 2.2400(7) . ?
P1 C14 1.818(3) . ?
P1 C20 1.821(3) . ?
P1 C8 1.832(3) . ?
P2 C38 1.817(3) . ?
P2 C26 1.817(3) . ?
P2 C32 1.825(3) . ?
F2 B1 1.393(4) . ?
F1 B1 1.386(4) . ?
O1 C6 1.225(3) . ?
F4 B1 1.369(4) . ?
F3 B1 1.380(4) . ?
N1 C1 1.330(4) . ?
N1 C5 1.350(4) . ?
C14 C19 1.389(3) . ?
C14 C15 1.391(4) . ?
C5 C4 1.381(4) . ?
C5 C6 1.488(4) . ?
C20 C25 1.392(4) . ?
C20 C21 1.394(4) . ?
C19 C18 1.372(4) . ?
C19 H19 0.9500 . ?
C32 C33 1.392(4) . ?
C32 C37 1.392(4) . ?
C22 C23 1.370(4) . ?
C22 C21 1.380(4) . ?
C22 H22 0.9500 . ?
C21 H21 0.9500 . ?
C6 C7 1.491(4) . ?
C15 C16 1.371(4) . ?
C15 H15 0.9500 . ?
C17 C16 1.381(4) . ?
C17 C18 1.383(4) . ?
C17 H17 0.9500 . ?
C8 C9 1.391(4) . ?
C8 C13 1.391(4) . ?
C38 C43 1.390(4) . ?
C38 C39 1.395(4) . ?
C13 C12 1.379(4) . ?
C13 H13 0.9500 . ?
C26 C27 1.383(4) . ?
C26 C31 1.396(4) . ?
C9 C10 1.397(4) . ?
C9 H9 0.9500 . ?
C23 C24 1.388(4) . ?
C23 H23 0.9500 . ?
C33 C34 1.390(4) . ?
C33 H33 0.9500 . ?
C18 H18 0.9500 . ?
C12 C11 1.382(4) . ?
C12 H12 0.9500 . ?
C16 H16 0.9500 . ?
C11 C10 1.368(5) . ?
C11 H11 0.9500 . ?
C1 C2 1.382(4) . ?
C1 H1 0.9500 . ?
C41 C42 1.368(4) . ?
C41 C40 1.381(5) . ?
C41 H41 0.9500 . ?
C10 H10 0.9500 . ?
C43 C42 1.383(4) . ?
C43 H43 0.9500 . ?
C39 C40 1.383(4) . ?
C39 H39 0.9500 . ?
C27 C28 1.393(4) . ?
C27 H27 0.9500 . ?
C31 C30 1.376(4) . ?
C31 H31 0.9500 . ?
C25 C24 1.380(4) . ?
C25 H25 0.9500 . ?
C4 C3 1.380(5) . ?
C4 H4 0.9500 . ?
C29 C30 1.369(5) . ?
C29 C28 1.372(4) . ?
C29 H29 0.9500 . ?
C7 H7A 0.9800 . ?
C7 H7B 0.9800 . ?
C7 H7C 0.9800 . ?
C42 H42 0.9500 . ?
C37 C36 1.385(4) . ?
C37 H37 0.9500 . ?
C2 C3 1.374(5) . ?
C2 H2 0.9500 . ?
C40 H40 0.9500 . ?
C24 H24 0.9500 . ?
C34 C35 1.378(5) . ?
C34 H34 0.9500 . ?
C30 H30 0.9500 . ?
C28 H28 0.9500 . ?
C3 H3 0.9500 . ?
C35 C36 1.373(5) . ?
C35 H35 0.9500 . ?
C36 H36 0.9500 . ?

loop_
_geom_torsion_atom_site_label_1
_geom_torsion_atom_site_label_2
_geom_torsion_atom_site_label_3
_geom_torsion_atom_site_label_4
_geom_torsion
_geom_torsion_site_symmetry_1
_geom_torsion_site_symmetry_2
_geom_torsion_site_symmetry_3
_geom_torsion_site_symmetry_4
_geom_torsion_publ_flag
C20 P1 C14 C19 85.7(2) . . . . ?
C8 P1 C14 C19 -164.5(2) . . . . ?
Cu1 P1 C14 C19 -37.5(2) . . . . ?
C20 P1 C14 C15 -86.3(3) . . . . ?
C8 P1 C14 C15 23.6(3) . . . . ?
Cu1 P1 C14 C15 150.5(2) . . . . ?
C1 N1 C5 C4 0.2(4) . . . . ?
Cu1 N1 C5 C4 -172.9(2) . . . . ?
C1 N1 C5 C6 179.2(2) . . . . ?
Cu1 N1 C5 C6 6.0(3) . . . . ?
C14 P1 C20 C25 -176.3(2) . . . . ?
C8 P1 C20 C25 75.2(2) . . . . ?
Cu1 P1 C20 C25 -48.8(2) . . . . ?
C14 P1 C20 C21 1.3(2) . . . . ?
C8 P1 C20 C21 -107.2(2) . . . . ?
Cu1 P1 C20 C21 128.8(2) . . . . ?
C15 C14 C19 C18 1.5(4) . . . . ?
P1 C14 C19 C18 -170.7(2) . . . . ?
C38 P2 C32 C33 149.6(2) . . . . ?
C26 P2 C32 C33 38.4(2) . . . . ?
Cu1 P2 C32 C33 -88.7(2) . . . . ?
C38 P2 C32 C37 -38.2(2) . . . . ?
C26 P2 C32 C37 -149.4(2) . . . . ?
Cu1 P2 C32 C37 83.5(2) . . . . ?
C23 C22 C21 C20 -0.4(4) . . . . ?
C25 C20 C21 C22 -0.5(4) . . . . ?
P1 C20 C21 C22 -178.06(19) . . . . ?
Cu1 O1 C6 C7 172.84(19) . . . . ?
Cu1 O1 C6 C5 -5.3(3) . . . . ?
N1 C5 C6 O1 0.0(3) . . . . ?
C4 C5 C6 O1 178.9(3) . . . . ?
N1 C5 C6 C7 -178.2(2) . . . . ?
C4 C5 C6 C7 0.7(4) . . . . ?
C19 C14 C15 C16 -0.8(4) . . . . ?
P1 C14 C15 C16 171.2(2) . . . . ?
C14 P1 C8 C9 -119.2(2) . . . . ?
C20 P1 C8 C9 -11.6(3) . . . . ?
Cu1 P1 C8 C9 111.0(2) . . . . ?
C14 P1 C8 C13 63.8(2) . . . . ?
C20 P1 C8 C13 171.5(2) . . . . ?
Cu1 P1 C8 C13 -65.9(2) . . . . ?
C26 P2 C38 C43 -116.8(2) . . . . ?
C32 P2 C38 C43 133.4(2) . . . . ?
Cu1 P2 C38 C43 16.4(2) . . . . ?
C26 P2 C38 C39 65.9(3) . . . . ?
C32 P2 C38 C39 -44.0(3) . . . . ?
Cu1 P2 C38 C39 -160.9(2) . . . . ?
C9 C8 C13 C12 1.1(4) . . . . ?
P1 C8 C13 C12 178.2(2) . . . . ?
C38 P2 C26 C27 125.4(3) . . . . ?
C32 P2 C26 C27 -125.3(3) . . . . ?
Cu1 P2 C26 C27 -5.4(3) . . . . ?
C38 P2 C26 C31 -54.0(3) . . . . ?
C32 P2 C26 C31 55.3(3) . . . . ?
Cu1 P2 C26 C31 175.1(2) . . . . ?
C13 C8 C9 C10 -0.3(4) . . . . ?
P1 C8 C9 C10 -177.2(2) . . . . ?
C21 C22 C23 C24 0.0(4) . . . . ?
C37 C32 C33 C34 0.0(4) . . . . ?
P2 C32 C33 C34 172.3(2) . . . . ?
C14 C19 C18 C17 -0.8(4) . . . . ?
C16 C17 C18 C19 -0.8(5) . . . . ?
C8 C13 C12 C11 -1.0(4) . . . . ?
C14 C15 C16 C17 -0.8(5) . . . . ?
C18 C17 C16 C15 1.5(5) . . . . ?
C13 C12 C11 C10 0.0(5) . . . . ?
C5 N1 C1 C2 -1.2(4) . . . . ?
Cu1 N1 C1 C2 171.4(2) . . . . ?
C12 C11 C10 C9 0.8(5) . . . . ?
C8 C9 C10 C11 -0.7(4) . . . . ?
C39 C38 C43 C42 0.7(4) . . . . ?
P2 C38 C43 C42 -176.8(2) . . . . ?
C43 C38 C39 C40 0.7(4) . . . . ?
P2 C38 C39 C40 178.0(2) . . . . ?
C31 C26 C27 C28 1.6(5) . . . . ?
P2 C26 C27 C28 -177.8(3) . . . . ?
C27 C26 C31 C30 -1.4(5) . . . . ?
P2 C26 C31 C30 178.0(3) . . . . ?
C21 C20 C25 C24 1.7(4) . . . . ?
P1 C20 C25 C24 179.4(2) . . . . ?
N1 C5 C4 C3 0.2(4) . . . . ?
C6 C5 C4 C3 -178.6(3) . . . . ?
C40 C41 C42 C43 2.0(5) . . . . ?
C38 C43 C42 C41 -2.0(5) . . . . ?
C33 C32 C37 C36 -0.8(4) . . . . ?
P2 C32 C37 C36 -173.1(2) . . . . ?
N1 C1 C2 C3 1.6(5) . . . . ?
C42 C41 C40 C39 -0.6(5) . . . . ?
C38 C39 C40 C41 -0.7(5) . . . . ?
C20 C25 C24 C23 -2.1(4) . . . . ?
C22 C23 C24 C25 1.2(4) . . . . ?
C32 C33 C34 C35 1.1(4) . . . . ?
C28 C29 C30 C31 0.7(6) . . . . ?
C26 C31 C30 C29 0.2(5) . . . . ?
C30 C29 C28 C27 -0.5(6) . . . . ?
C26 C27 C28 C29 -0.7(6) . . . . ?
C1 C2 C3 C4 -1.1(5) . . . . ?
C5 C4 C3 C2 0.2(4) . . . . ?
C33 C34 C35 C36 -1.4(4) . . . . ?
C34 C35 C36 C37 0.6(5) . . . . ?
C32 C37 C36 C35 0.5(4) . . . . ?
